data_4315945
loop_
_publ_author_name
'Takayoshi Hashimoto'
'Yasuhiro Ohki'
'Kazuyuki Tatsumi'

_publ_section_title
;
 Synthesis of Coordinatively Unsaturated Mesityliron Thiolate Complexes
 and Their Reactions with Elemental Sulfur
;
_journal_name_full 'Inorganic Chemistry'
_journal_page_first 6102
_journal_page_last 6109
_journal_paper_doi 10.1021/ic100692v
_journal_volume 49
_journal_year 2010
_chemical_formula_moiety 'C35 H42 Fe O2 S, C4 H10 O '
_chemical_formula_sum 'C39 H52 Fe O3 S'
_chemical_formula_weight 656.74
_space_group_IT_number 2
_symmetry_cell_setting triclinic
_symmetry_Int_Tables_number 2
_symmetry_space_group_name_Hall '-P 1'
_symmetry_space_group_name_H-M 'P -1'
_cell_angle_alpha 98.720(4)
_cell_angle_beta 90.870(5)
_cell_angle_gamma 114.882(5)
_cell_formula_units_Z 2
_cell_length_a 10.9948(18)
_cell_length_b 11.972(2)
_cell_length_c 15.679(2)
_cell_measurement_reflns_used 5595
_cell_measurement_temperature 173.1
_cell_measurement_theta_max 27.5
_cell_measurement_theta_min 3.2
_cell_volume 1843.4(5)
_computing_cell_refinement CrystalClear
_computing_data_collection CrystalClear
_computing_data_reduction CrystalStructure
_computing_publication_material 'CrystalStructure 3.8'
_computing_structure_refinement SHELXL
_computing_structure_solution SIR97
_diffrn_ambient_temperature 173.1
_diffrn_detector_area_resol_mean 7.31
_diffrn_measured_fraction_theta_full 0.981
_diffrn_measured_fraction_theta_max 0.981
_diffrn_measurement_device_type 'Rigaku Saturn'
_diffrn_measurement_method \w
_diffrn_radiation_type 'Mo K\a'
_diffrn_radiation_wavelength 0.71070
_diffrn_reflns_av_R_equivalents 0.021
_diffrn_reflns_limit_h_max 14
_diffrn_reflns_limit_h_min -14
_diffrn_reflns_limit_k_max 15
_diffrn_reflns_limit_k_min -14
_diffrn_reflns_limit_l_max 20
_diffrn_reflns_limit_l_min -20
_diffrn_reflns_number 21803
_diffrn_reflns_theta_full 27.49
_diffrn_reflns_theta_max 27.49
_exptl_absorpt_coefficient_mu 0.499
_exptl_absorpt_correction_T_max 0.928
_exptl_absorpt_correction_T_min 0.885
_exptl_absorpt_correction_type multi-scan
_exptl_absorpt_process_details 'Jacobson, R. (1998) Private communication'
_exptl_crystal_colour yellow
_exptl_crystal_density_diffrn 1.183
_exptl_crystal_density_method 'not measured'
_exptl_crystal_description block
_exptl_crystal_F_000 704.00
_exptl_crystal_size_max 0.20
_exptl_crystal_size_mid 0.20
_exptl_crystal_size_min 0.15
_refine_diff_density_max 1.42
_refine_diff_density_min -0.91
_refine_ls_extinction_method none
_refine_ls_goodness_of_fit_ref 1.005
_refine_ls_hydrogen_treatment refall
_refine_ls_number_parameters 398
_refine_ls_number_reflns 8315
_refine_ls_R_factor_gt 0.0450
_refine_ls_shift/su_max 0.0010
_refine_ls_structure_factor_coef Fsqd
_refine_ls_weighting_details 'w = 1/[\s^2^(Fo^2^)+(0.0050P)^2^+2.1000P] where P=(Fo^2^+2Fc^2^)/3'
_refine_ls_weighting_scheme calc
_refine_ls_wR_factor_ref 0.0957
_reflns_number_gt 7209
_reflns_number_total 8315
_reflns_threshold_expression F^2^>2.0\s(F^2^)
_cod_data_source_file ic100692v_si_001_5.cif
_cod_data_source_block '_3b'
_cod_original_formula_sum 'C39 H52 Fe O3 S '
_cod_database_code 4315945

loop_
_symmetry_equiv_pos_site_id
_symmetry_equiv_pos_as_xyz
1 +X,+Y,+Z
2 -X,-Y,-Z

loop_
_atom_site_label
_atom_site_type_symbol
_atom_site_fract_x
_atom_site_fract_y
_atom_site_fract_z
_atom_site_U_iso_or_equiv
_atom_site_adp_type
_atom_site_occupancy
_atom_site_symmetry_multiplicity
_atom_site_calc_flag
_atom_site_refinement_flags
_atom_site_disorder_assembly
_atom_site_disorder_group
Fe(1) Fe 0.65676(3) 0.60827(2) 0.688303(17) 0.02870(7) Uani 1.00 1 d . . .
S(1) S 0.76475(5) 0.53728(4) 0.77948(3) 0.03286(11) Uani 1.00 1 d . . .
O(1) O 0.61136(14) 0.45078(13) 0.58084(9) 0.0382(3) Uani 1.00 1 d . . .
O(2) O 0.45622(14) 0.48222(14) 0.70221(10) 0.0459(3) Uani 1.00 1 d . . .
O(3) O 0.4034(2) 0.1190(2) 0.75195(16) 0.0863(6) Uani 1.00 1 d . . .
C(1) C 0.66481(18) 0.76183(16) 0.64130(12) 0.0297(3) Uani 1.00 1 d . . .
C(2) C 0.5676(2) 0.80926(18) 0.65579(14) 0.0384(4) Uani 1.00 1 d . . .
C(3) C 0.5785(2) 0.9151(2) 0.62320(17) 0.0505(5) Uani 1.00 1 d . . .
C(4) C 0.6839(2) 0.9783(2) 0.57679(17) 0.0529(6) Uani 1.00 1 d . . .
C(5) C 0.7800(2) 0.93258(19) 0.56177(14) 0.0434(4) Uani 1.00 1 d . . .
C(6) C 0.77077(19) 0.82640(17) 0.59279(12) 0.0321(3) Uani 1.00 1 d . . .
C(7) C 0.4490(2) 0.7461(2) 0.70573(17) 0.0527(5) Uani 1.00 1 d . . .
C(8) C 0.6949(3) 1.0944(2) 0.5441(2) 0.0865(11) Uani 1.00 1 d . . .
C(9) C 0.8772(2) 0.7806(2) 0.57347(15) 0.0426(4) Uani 1.00 1 d . . .
C(10) C 0.91869(18) 0.65162(16) 0.83489(11) 0.0284(3) Uani 1.00 1 d . . .
C(11) C 0.92650(19) 0.75775(17) 0.89252(12) 0.0325(3) Uani 1.00 1 d . . .
C(12) C 1.0506(2) 0.84124(19) 0.93660(13) 0.0407(4) Uani 1.00 1 d . . .
C(13) C 1.1645(2) 0.8213(2) 0.92586(14) 0.0443(5) Uani 1.00 1 d . . .
C(14) C 1.1564(2) 0.7160(2) 0.87048(14) 0.0407(4) Uani 1.00 1 d . . .
C(15) C 1.03468(19) 0.63037(17) 0.82492(12) 0.0314(3) Uani 1.00 1 d . . .
C(16) C 0.8063(2) 0.78388(18) 0.90825(12) 0.0364(4) Uani 1.00 1 d . . .
C(17) C 0.7923(2) 0.87821(19) 0.87225(14) 0.0427(4) Uani 1.00 1 d . . .
C(18) C 0.6805(2) 0.9024(2) 0.88936(17) 0.0581(6) Uani 1.00 1 d . . .
C(19) C 0.5861(3) 0.8363(3) 0.94031(19) 0.0669(8) Uani 1.00 1 d . . .
C(20) C 0.6004(2) 0.7443(2) 0.97635(17) 0.0627(7) Uani 1.00 1 d . . .
C(21) C 0.7099(2) 0.7165(2) 0.96134(14) 0.0479(5) Uani 1.00 1 d . . .
C(22) C 0.8948(2) 0.9533(2) 0.81677(16) 0.0541(6) Uani 1.00 1 d . . .
C(23) C 0.7249(3) 0.6172(2) 1.00308(18) 0.0654(7) Uani 1.00 1 d . . .
C(24) C 1.03044(18) 0.51604(18) 0.76802(12) 0.0323(3) Uani 1.00 1 d . . .
C(25) C 1.05685(19) 0.5177(2) 0.68117(13) 0.0372(4) Uani 1.00 1 d . . .
C(26) C 1.0534(2) 0.4099(2) 0.63034(15) 0.0485(5) Uani 1.00 1 d . . .
C(27) C 1.0247(2) 0.3030(2) 0.66432(17) 0.0531(6) Uani 1.00 1 d . . .
C(28) C 0.9986(2) 0.3019(2) 0.74963(17) 0.0490(5) Uani 1.00 1 d . . .
C(29) C 1.0007(2) 0.4073(2) 0.80267(14) 0.0396(4) Uani 1.00 1 d . . .
C(30) C 1.0837(2) 0.6321(2) 0.64204(15) 0.0500(5) Uani 1.00 1 d . . .
C(31) C 0.9697(2) 0.4044(2) 0.89526(16) 0.0554(6) Uani 1.00 1 d . . .
C(32) C 0.4870(2) 0.3437(2) 0.5908(2) 0.0810(10) Uani 1.00 1 d . . .
C(33) C 0.3967(2) 0.3866(2) 0.6270(2) 0.0741(8) Uani 1.00 1 d . . .
C(34) C 0.7072(3) 0.4043(2) 0.55640(18) 0.0626(7) Uani 1.00 1 d . . .
C(35) C 0.4028(2) 0.4510(2) 0.78150(18) 0.0656(7) Uani 1.00 1 d . . .
C(36) C 0.1868(4) 0.0685(4) 0.6886(3) 0.1180(15) Uani 1.00 1 d . . .
C(37) C 0.2640(3) 0.0379(3) 0.7470(2) 0.0954(11) Uani 1.00 1 d . . .
C(38) C 0.4792(4) 0.1015(3) 0.8153(2) 0.0837(9) Uani 1.00 1 d . . .
C(39) C 0.6202(4) 0.1909(3) 0.8188(3) 0.1186(16) Uani 1.00 1 d . . .
H(1) H 0.5112 0.9444 0.6333 0.061 Uiso 1.00 1 c R . .
H(2) H 0.8533 0.9744 0.5298 0.052 Uiso 1.00 1 c R . .
H(3) H 1.0566 0.9134 0.9748 0.049 Uiso 1.00 1 c R . .
H(4) H 1.2480 0.8793 0.9563 0.053 Uiso 1.00 1 c R . .
H(5) H 1.2349 0.7020 0.8634 0.049 Uiso 1.00 1 c R . .
H(6) H 0.6698 0.9661 0.8651 0.070 Uiso 1.00 1 c R . .
H(7) H 0.5106 0.8539 0.9508 0.080 Uiso 1.00 1 c R . .
H(8) H 0.5346 0.6991 1.0120 0.075 Uiso 1.00 1 c R . .
H(9) H 1.0712 0.4104 0.5713 0.058 Uiso 1.00 1 c R . .
H(10) H 1.0230 0.2305 0.6290 0.064 Uiso 1.00 1 c R . .
H(11) H 0.9789 0.2279 0.7729 0.059 Uiso 1.00 1 c R . .
H(12) H 0.3917 0.6625 0.6736 0.063 Uiso 1.00 1 c R . .
H(13) H 0.6127 1.1058 0.5539 0.104 Uiso 1.00 1 c R . .
H(14) H 0.9399 0.8324 0.5363 0.051 Uiso 1.00 1 c R . .
H(15) H 0.8065 0.6553 1.0432 0.078 Uiso 1.00 1 c R . .
H(16) H 0.9731 1.0173 0.8537 0.065 Uiso 1.00 1 c R . .
H(17) H 0.8934 0.4254 0.9051 0.067 Uiso 1.00 1 c R . .
H(18) H 1.0891 0.6133 0.5796 0.060 Uiso 1.00 1 c R . .
H(19) H 0.4512 0.5213 0.8286 0.079 Uiso 1.00 1 c R . .
H(20) H 0.6722 0.3424 0.5030 0.075 Uiso 1.00 1 c R . .
H(21) H 0.0938 0.0039 0.6805 0.142 Uiso 1.00 1 c R . .
H(22) H 0.6646 0.2028 0.8763 0.142 Uiso 1.00 1 c R . .
H(23) H 0.3969 0.7957 0.7137 0.063 Uiso 1.00 1 c R . .
H(24) H 0.4810 0.7391 0.7625 0.063 Uiso 1.00 1 c R . .
H(25) H 0.7066 1.0854 0.4820 0.104 Uiso 1.00 1 c R . .
H(26) H 0.7726 1.1674 0.5752 0.104 Uiso 1.00 1 c R . .
H(27) H 0.8347 0.6935 0.5438 0.051 Uiso 1.00 1 c R . .
H(28) H 0.9265 0.7863 0.6278 0.051 Uiso 1.00 1 c R . .
H(29) H 0.8553 0.9936 0.7824 0.065 Uiso 1.00 1 c R . .
H(30) H 0.9228 0.8979 0.7779 0.065 Uiso 1.00 1 c R . .
H(31) H 0.7316 0.5539 0.9583 0.078 Uiso 1.00 1 c R . .
H(32) H 0.6463 0.5777 1.0350 0.078 Uiso 1.00 1 c R . .
H(33) H 1.1689 0.7002 0.6687 0.060 Uiso 1.00 1 c R . .
H(34) H 1.0104 0.6573 0.6523 0.060 Uiso 1.00 1 c R . .
H(35) H 1.0486 0.4654 0.9333 0.067 Uiso 1.00 1 c R . .
H(36) H 0.9469 0.3205 0.9079 0.067 Uiso 1.00 1 c R . .
H(37) H 0.4479 0.2903 0.5337 0.097 Uiso 1.00 1 c R . .
H(38) H 0.5060 0.2930 0.6288 0.097 Uiso 1.00 1 c R . .
H(39) H 0.3190 0.3156 0.6432 0.089 Uiso 1.00 1 c R . .
H(40) H 0.3627 0.4203 0.5830 0.089 Uiso 1.00 1 c R . .
H(41) H 0.7246 0.3648 0.6027 0.075 Uiso 1.00 1 c R . .
H(42) H 0.7912 0.4734 0.5467 0.075 Uiso 1.00 1 c R . .
H(43) H 0.4132 0.3771 0.7930 0.079 Uiso 1.00 1 c R . .
H(44) H 0.3071 0.4329 0.7777 0.079 Uiso 1.00 1 c R . .
H(45) H 0.2256 0.0730 0.6326 0.142 Uiso 1.00 1 c R . .
H(46) H 0.1879 0.1495 0.7124 0.142 Uiso 1.00 1 c R . .
H(47) H 0.2316 0.0437 0.8054 0.114 Uiso 1.00 1 c R . .
H(48) H 0.2507 -0.0494 0.7277 0.114 Uiso 1.00 1 c R . .
H(49) H 0.4718 0.0152 0.8026 0.100 Uiso 1.00 1 c R . .
H(50) H 0.4441 0.1128 0.8722 0.100 Uiso 1.00 1 c R . .
H(51) H 0.6253 0.2711 0.8077 0.142 Uiso 1.00 1 c R . .
H(52) H 0.6652 0.1587 0.7747 0.142 Uiso 1.00 1 c R . .

loop_
_atom_site_aniso_label
_atom_site_aniso_U_11
_atom_site_aniso_U_22
_atom_site_aniso_U_33
_atom_site_aniso_U_12
_atom_site_aniso_U_13
_atom_site_aniso_U_23
Fe(1) 0.02639(13) 0.02549(13) 0.03338(15) 0.01033(10) 0.00141(10) 0.00517(10)
S(1) 0.0302(2) 0.0260(2) 0.0398(2) 0.01053(18) -0.00528(18) 0.00384(18)
O(1) 0.0398(7) 0.0350(7) 0.0339(7) 0.0127(6) -0.0011(5) -0.0004(5)
O(2) 0.0314(7) 0.0437(8) 0.0486(8) 0.0035(6) 0.0078(6) 0.0046(6)
O(3) 0.0824(15) 0.0761(14) 0.0989(17) 0.0270(12) -0.0013(12) 0.0324(12)
C(1) 0.0312(8) 0.0246(8) 0.0303(8) 0.0115(7) -0.0051(7) -0.0020(6)
C(2) 0.0361(10) 0.0333(9) 0.0431(11) 0.0171(8) -0.0087(8) -0.0068(8)
C(3) 0.0494(12) 0.0363(11) 0.0679(15) 0.0266(10) -0.0199(11) -0.0073(10)
C(4) 0.0575(14) 0.0294(10) 0.0674(15) 0.0164(10) -0.0262(12) 0.0050(10)
C(5) 0.0462(11) 0.0304(9) 0.0449(11) 0.0074(8) -0.0104(9) 0.0102(8)
C(6) 0.0351(9) 0.0252(8) 0.0310(9) 0.0100(7) -0.0065(7) 0.0003(7)
C(7) 0.0396(11) 0.0538(13) 0.0650(15) 0.0259(10) 0.0046(10) -0.0063(11)
C(8) 0.087(2) 0.0437(14) 0.128(2) 0.0245(14) -0.036(2) 0.0281(16)
C(9) 0.0396(10) 0.0365(10) 0.0497(12) 0.0140(8) 0.0108(9) 0.0078(9)
C(10) 0.0308(8) 0.0268(8) 0.0257(8) 0.0111(7) -0.0006(6) 0.0032(6)
C(11) 0.0381(9) 0.0310(9) 0.0279(8) 0.0153(7) 0.0016(7) 0.0025(7)
C(12) 0.0487(11) 0.0326(10) 0.0347(10) 0.0156(9) -0.0047(8) -0.0053(8)
C(13) 0.0376(10) 0.0393(11) 0.0434(11) 0.0088(9) -0.0104(8) -0.0051(9)
C(14) 0.0323(9) 0.0439(11) 0.0419(11) 0.0155(8) -0.0044(8) -0.0013(8)
C(15) 0.0320(9) 0.0324(9) 0.0281(8) 0.0136(7) -0.0013(7) 0.0017(7)
C(16) 0.0452(11) 0.0349(10) 0.0300(9) 0.0214(8) -0.0011(8) -0.0040(7)
C(17) 0.0560(12) 0.0334(10) 0.0369(10) 0.0233(9) -0.0113(9) -0.0099(8)
C(18) 0.0749(17) 0.0509(13) 0.0562(14) 0.0431(13) -0.0195(13) -0.0148(11)
C(19) 0.0635(16) 0.085(2) 0.0617(16) 0.0516(16) -0.0046(13) -0.0203(14)
C(20) 0.0584(15) 0.0823(19) 0.0513(14) 0.0382(14) 0.0140(11) -0.0026(13)
C(21) 0.0526(13) 0.0571(13) 0.0382(11) 0.0292(11) 0.0099(9) 0.0026(9)
C(22) 0.0730(16) 0.0312(10) 0.0499(13) 0.0165(11) -0.0137(11) 0.0027(9)
C(23) 0.0740(18) 0.0796(19) 0.0568(15) 0.0386(15) 0.0298(13) 0.0330(14)
C(24) 0.0268(8) 0.0363(9) 0.0333(9) 0.0160(7) -0.0037(7) -0.0019(7)
C(25) 0.0309(9) 0.0492(11) 0.0363(10) 0.0235(8) 0.0006(7) 0.0024(8)
C(26) 0.0476(12) 0.0669(15) 0.0374(11) 0.0359(11) 0.0007(9) -0.0064(10)
C(27) 0.0476(12) 0.0494(13) 0.0612(15) 0.0287(11) -0.0046(10) -0.0160(11)
C(28) 0.0442(12) 0.0372(11) 0.0670(15) 0.0205(9) 0.0004(10) 0.0036(10)
C(29) 0.0376(10) 0.0393(10) 0.0438(11) 0.0193(8) -0.0007(8) 0.0039(8)
C(30) 0.0519(13) 0.0704(15) 0.0437(12) 0.0388(12) 0.0110(10) 0.0169(11)
C(31) 0.0693(16) 0.0569(14) 0.0499(13) 0.0331(13) 0.0083(11) 0.0192(11)
C(32) 0.0554(16) 0.0691(18) 0.0709(19) -0.0074(14) 0.0013(14) -0.0225(15)
C(33) 0.0380(13) 0.0627(17) 0.083(2) -0.0054(11) 0.0039(12) -0.0177(14)
C(34) 0.0776(18) 0.0513(14) 0.0620(16) 0.0385(13) 0.0000(13) -0.0136(12)
C(35) 0.0487(14) 0.0738(18) 0.0631(16) 0.0104(13) 0.0213(12) 0.0251(14)
C(36) 0.080(2) 0.108(3) 0.129(3) -0.006(2) -0.008(2) 0.054(2)
C(37) 0.085(2) 0.078(2) 0.120(3) 0.0223(19) 0.023(2) 0.042(2)
C(38) 0.118(2) 0.073(2) 0.071(2) 0.053(2) 0.0070(19) 0.0060(16)
C(39) 0.091(2) 0.062(2) 0.192(4) 0.0188(19) -0.032(2) 0.037(2)

loop_
_atom_type_symbol
_atom_type_description
_atom_type_scat_dispersion_real
_atom_type_scat_dispersion_imag
_atom_type_scat_source
C C 0.003 0.002
;
International Tables for Crystallography
(1992, Vol. C, Tables 4.2.6.8 and 6.1.1.4)
;
H H 0.000 0.000
;
International Tables for Crystallography
(1992, Vol. C, Table 6.1.1.4)
;
O O 0.011 0.006
;
International Tables for Crystallography
(1992, Vol. C, Tables 4.2.6.8 and 6.1.1.4)
;
Fe Fe 0.346 0.844
;
International Tables for Crystallography
(1992, Vol. C, Tables 4.2.6.8 and 6.1.1.4)
;
S S 0.125 0.123
;
International Tables for Crystallography
(1992, Vol. C, Tables 4.2.6.8 and 6.1.1.4)
;

loop_
_geom_angle_atom_site_label_1
_geom_angle_atom_site_label_2
_geom_angle_atom_site_label_3
_geom_angle
_geom_angle_publ_flag
_geom_angle_site_symmetry_1
_geom_angle_site_symmetry_2
_geom_angle_site_symmetry_3
S(1) Fe(1) O(1) 94.53(4) yes . . .
S(1) Fe(1) O(2) 97.73(5) yes . . .
S(1) Fe(1) C(1) 144.93(4) yes . . .
O(1) Fe(1) O(2) 75.97(5) yes . . .
O(1) Fe(1) C(1) 110.13(6) yes . . .
O(2) Fe(1) C(1) 111.90(7) yes . . .
Fe(1) S(1) C(10) 115.65(7) yes . . .
Fe(1) O(1) C(32) 111.23(15) yes . . .
Fe(1) O(1) C(34) 122.10(12) yes . . .
C(32) O(1) C(34) 107.2(2) yes . . .
Fe(1) O(2) C(33) 112.47(14) yes . . .
Fe(1) O(2) C(35) 125.61(12) yes . . .
C(33) O(2) C(35) 115.89(18) yes . . .
C(37) O(3) C(38) 113.3(2) yes . . .
Fe(1) C(1) C(2) 122.94(13) yes . . .
Fe(1) C(1) C(6) 120.55(17) yes . . .
C(2) C(1) C(6) 116.51(19) yes . . .
C(1) C(2) C(3) 120.70(19) yes . . .
C(1) C(2) C(7) 120.8(2) yes . . .
C(3) C(2) C(7) 118.4(2) yes . . .
C(2) C(3) C(4) 122.1(2) yes . . .
C(3) C(4) C(5) 117.9(2) yes . . .
C(3) C(4) C(8) 121.0(2) yes . . .
C(5) C(4) C(8) 121.2(2) yes . . .
C(4) C(5) C(6) 121.2(2) yes . . .
C(1) C(6) C(5) 121.6(2) yes . . .
C(1) C(6) C(9) 119.73(19) yes . . .
C(5) C(6) C(9) 118.69(18) yes . . .
S(1) C(10) C(11) 122.27(16) yes . . .
S(1) C(10) C(15) 118.08(13) yes . . .
C(11) C(10) C(15) 119.51(14) yes . . .
C(10) C(11) C(12) 119.0(2) yes . . .
C(10) C(11) C(16) 122.29(15) yes . . .
C(12) C(11) C(16) 118.71(18) yes . . .
C(11) C(12) C(13) 121.43(19) yes . . .
C(12) C(13) C(14) 119.62(17) yes . . .
C(13) C(14) C(15) 120.9(2) yes . . .
C(10) C(15) C(14) 119.55(18) yes . . .
C(10) C(15) C(24) 121.67(14) yes . . .
C(14) C(15) C(24) 118.8(2) yes . . .
C(11) C(16) C(17) 119.80(18) yes . . .
C(11) C(16) C(21) 120.1(2) yes . . .
C(17) C(16) C(21) 120.0(2) yes . . .
C(16) C(17) C(18) 118.6(2) yes . . .
C(16) C(17) C(22) 121.3(2) yes . . .
C(18) C(17) C(22) 120.1(2) yes . . .
C(17) C(18) C(19) 121.4(3) yes . . .
C(18) C(19) C(20) 120.1(3) yes . . .
C(19) C(20) C(21) 120.9(2) yes . . .
C(16) C(21) C(20) 119.0(2) yes . . .
C(16) C(21) C(23) 121.1(2) yes . . .
C(20) C(21) C(23) 119.9(2) yes . . .
C(15) C(24) C(25) 120.53(19) yes . . .
C(15) C(24) C(29) 119.45(17) yes . . .
C(25) C(24) C(29) 120.0(2) yes . . .
C(24) C(25) C(26) 119.0(2) yes . . .
C(24) C(25) C(30) 120.7(2) yes . . .
C(26) C(25) C(30) 120.3(2) yes . . .
C(25) C(26) C(27) 121.1(2) yes . . .
C(26) C(27) C(28) 119.6(2) yes . . .
C(27) C(28) C(29) 121.2(2) yes . . .
C(24) C(29) C(28) 119.1(2) yes . . .
C(24) C(29) C(31) 120.2(2) yes . . .
C(28) C(29) C(31) 120.8(2) yes . . .
O(1) C(32) C(33) 109.0(2) yes . . .
O(2) C(33) C(32) 112.5(2) yes . . .
O(3) C(37) C(36) 111.8(3) yes . . .
O(3) C(38) C(39) 110.3(3) yes . . .
C(2) C(3) H(1) 119.0 no . . .
C(4) C(3) H(1) 118.9 no . . .
C(4) C(5) H(2) 119.4 no . . .
C(6) C(5) H(2) 119.4 no . . .
C(2) C(7) H(12) 109.5 no . . .
C(2) C(7) H(23) 109.5 no . . .
C(2) C(7) H(24) 109.5 no . . .
H(12) C(7) H(23) 109.5 no . . .
H(12) C(7) H(24) 109.5 no . . .
H(23) C(7) H(24) 109.5 no . . .
C(4) C(8) H(13) 109.5 no . . .
C(4) C(8) H(25) 109.5 no . . .
C(4) C(8) H(26) 109.5 no . . .
H(13) C(8) H(25) 109.5 no . . .
H(13) C(8) H(26) 109.5 no . . .
H(25) C(8) H(26) 109.5 no . . .
C(6) C(9) H(14) 109.5 no . . .
C(6) C(9) H(27) 109.5 no . . .
C(6) C(9) H(28) 109.5 no . . .
H(14) C(9) H(27) 109.5 no . . .
H(14) C(9) H(28) 109.5 no . . .
H(27) C(9) H(28) 109.5 no . . .
C(11) C(12) H(3) 119.3 no . . .
C(13) C(12) H(3) 119.3 no . . .
C(12) C(13) H(4) 120.2 no . . .
C(14) C(13) H(4) 120.2 no . . .
C(13) C(14) H(5) 119.6 no . . .
C(15) C(14) H(5) 119.6 no . . .
C(17) C(18) H(6) 119.3 no . . .
C(19) C(18) H(6) 119.3 no . . .
C(18) C(19) H(7) 120.0 no . . .
C(20) C(19) H(7) 120.0 no . . .
C(19) C(20) H(8) 119.6 no . . .
C(21) C(20) H(8) 119.6 no . . .
C(17) C(22) H(16) 109.5 no . . .
C(17) C(22) H(29) 109.5 no . . .
C(17) C(22) H(30) 109.5 no . . .
H(16) C(22) H(29) 109.5 no . . .
H(16) C(22) H(30) 109.5 no . . .
H(29) C(22) H(30) 109.5 no . . .
C(21) C(23) H(15) 109.5 no . . .
C(21) C(23) H(31) 109.5 no . . .
C(21) C(23) H(32) 109.5 no . . .
H(15) C(23) H(31) 109.5 no . . .
H(15) C(23) H(32) 109.5 no . . .
H(31) C(23) H(32) 109.5 no . . .
C(25) C(26) H(9) 119.4 no . . .
C(27) C(26) H(9) 119.4 no . . .
C(26) C(27) H(10) 120.2 no . . .
C(28) C(27) H(10) 120.2 no . . .
C(27) C(28) H(11) 119.4 no . . .
C(29) C(28) H(11) 119.4 no . . .
C(25) C(30) H(18) 109.5 no . . .
C(25) C(30) H(33) 109.5 no . . .
C(25) C(30) H(34) 109.5 no . . .
H(18) C(30) H(33) 109.5 no . . .
H(18) C(30) H(34) 109.5 no . . .
H(33) C(30) H(34) 109.5 no . . .
C(29) C(31) H(17) 109.5 no . . .
C(29) C(31) H(35) 109.5 no . . .
C(29) C(31) H(36) 109.5 no . . .
H(17) C(31) H(35) 109.5 no . . .
H(17) C(31) H(36) 109.5 no . . .
H(35) C(31) H(36) 109.5 no . . .
O(1) C(32) H(37) 109.9 no . . .
O(1) C(32) H(38) 109.9 no . . .
C(33) C(32) H(37) 109.9 no . . .
C(33) C(32) H(38) 109.9 no . . .
H(37) C(32) H(38) 108.3 no . . .
O(2) C(33) H(39) 109.1 no . . .
O(2) C(33) H(40) 109.1 no . . .
C(32) C(33) H(39) 109.1 no . . .
C(32) C(33) H(40) 109.1 no . . .
H(39) C(33) H(40) 107.8 no . . .
O(1) C(34) H(20) 109.5 no . . .
O(1) C(34) H(41) 109.5 no . . .
O(1) C(34) H(42) 109.5 no . . .
H(20) C(34) H(41) 109.5 no . . .
H(20) C(34) H(42) 109.5 no . . .
H(41) C(34) H(42) 109.5 no . . .
O(2) C(35) H(19) 109.5 no . . .
O(2) C(35) H(43) 109.5 no . . .
O(2) C(35) H(44) 109.5 no . . .
H(19) C(35) H(43) 109.5 no . . .
H(19) C(35) H(44) 109.5 no . . .
H(43) C(35) H(44) 109.5 no . . .
C(37) C(36) H(21) 109.5 no . . .
C(37) C(36) H(45) 109.5 no . . .
C(37) C(36) H(46) 109.5 no . . .
H(21) C(36) H(45) 109.5 no . . .
H(21) C(36) H(46) 109.5 no . . .
H(45) C(36) H(46) 109.5 no . . .
O(3) C(37) H(47) 109.2 no . . .
O(3) C(37) H(48) 109.2 no . . .
C(36) C(37) H(47) 109.2 no . . .
C(36) C(37) H(48) 109.2 no . . .
H(47) C(37) H(48) 107.9 no . . .
O(3) C(38) H(49) 109.6 no . . .
O(3) C(38) H(50) 109.6 no . . .
C(39) C(38) H(49) 109.6 no . . .
C(39) C(38) H(50) 109.6 no . . .
H(49) C(38) H(50) 108.1 no . . .
C(38) C(39) H(22) 109.5 no . . .
C(38) C(39) H(51) 109.5 no . . .
C(38) C(39) H(52) 109.5 no . . .
H(22) C(39) H(51) 109.5 no . . .
H(22) C(39) H(52) 109.5 no . . .
H(51) C(39) H(52) 109.5 no . . .

loop_
_geom_bond_atom_site_label_1
_geom_bond_atom_site_label_2
_geom_bond_distance
_geom_bond_publ_flag
_geom_bond_site_symmetry_1
_geom_bond_site_symmetry_2
Fe(1) S(1) 2.3112(6) yes . .
Fe(1) O(1) 2.2051(13) yes . .
Fe(1) O(2) 2.1215(13) yes . .
Fe(1) C(1) 2.051(2) yes . .
S(1) C(10) 1.7715(15) yes . .
O(1) C(32) 1.459(2) yes . .
O(1) C(34) 1.418(4) yes . .
O(2) C(33) 1.438(3) yes . .
O(2) C(35) 1.417(3) yes . .
O(3) C(37) 1.421(4) yes . .
O(3) C(38) 1.382(5) yes . .
C(1) C(2) 1.413(3) yes . .
C(1) C(6) 1.407(2) yes . .
C(2) C(3) 1.396(3) yes . .
C(2) C(7) 1.505(3) yes . .
C(3) C(4) 1.378(3) yes . .
C(4) C(5) 1.388(4) yes . .
C(4) C(8) 1.512(4) yes . .
C(5) C(6) 1.394(3) yes . .
C(6) C(9) 1.504(3) yes . .
C(10) C(11) 1.413(2) yes . .
C(10) C(15) 1.408(3) yes . .
C(11) C(12) 1.397(2) yes . .
C(11) C(16) 1.496(3) yes . .
C(12) C(13) 1.379(3) yes . .
C(13) C(14) 1.386(3) yes . .
C(14) C(15) 1.396(2) yes . .
C(15) C(24) 1.499(2) yes . .
C(16) C(17) 1.398(3) yes . .
C(16) C(21) 1.406(2) yes . .
C(17) C(18) 1.397(4) yes . .
C(17) C(22) 1.499(3) yes . .
C(18) C(19) 1.366(3) yes . .
C(19) C(20) 1.374(5) yes . .
C(20) C(21) 1.392(4) yes . .
C(21) C(23) 1.506(4) yes . .
C(24) C(25) 1.398(2) yes . .
C(24) C(29) 1.400(3) yes . .
C(25) C(26) 1.396(3) yes . .
C(25) C(30) 1.503(3) yes . .
C(26) C(27) 1.376(4) yes . .
C(27) C(28) 1.373(3) yes . .
C(28) C(29) 1.394(3) yes . .
C(29) C(31) 1.498(3) yes . .
C(32) C(33) 1.389(5) yes . .
C(36) C(37) 1.426(7) yes . .
C(38) C(39) 1.462(5) yes . .
C(3) H(1) 0.950 no . .
C(5) H(2) 0.950 no . .
C(7) H(12) 0.980 no . .
C(7) H(23) 0.980 no . .
C(7) H(24) 0.980 no . .
C(8) H(13) 0.980 no . .
C(8) H(25) 0.980 no . .
C(8) H(26) 0.980 no . .
C(9) H(14) 0.980 no . .
C(9) H(27) 0.980 no . .
C(9) H(28) 0.980 no . .
C(12) H(3) 0.950 no . .
C(13) H(4) 0.950 no . .
C(14) H(5) 0.950 no . .
C(18) H(6) 0.950 no . .
C(19) H(7) 0.950 no . .
C(20) H(8) 0.950 no . .
C(22) H(16) 0.980 no . .
C(22) H(29) 0.980 no . .
C(22) H(30) 0.980 no . .
C(23) H(15) 0.980 no . .
C(23) H(31) 0.980 no . .
C(23) H(32) 0.980 no . .
C(26) H(9) 0.950 no . .
C(27) H(10) 0.950 no . .
C(28) H(11) 0.950 no . .
C(30) H(18) 0.980 no . .
C(30) H(33) 0.980 no . .
C(30) H(34) 0.980 no . .
C(31) H(17) 0.980 no . .
C(31) H(35) 0.980 no . .
C(31) H(36) 0.980 no . .
C(32) H(37) 0.990 no . .
C(32) H(38) 0.990 no . .
C(33) H(39) 0.990 no . .
C(33) H(40) 0.990 no . .
C(34) H(20) 0.980 no . .
C(34) H(41) 0.980 no . .
C(34) H(42) 0.980 no . .
C(35) H(19) 0.980 no . .
C(35) H(43) 0.980 no . .
C(35) H(44) 0.980 no . .
C(36) H(21) 0.980 no . .
C(36) H(45) 0.980 no . .
C(36) H(46) 0.980 no . .
C(37) H(47) 0.990 no . .
C(37) H(48) 0.990 no . .
C(38) H(49) 0.990 no . .
C(38) H(50) 0.990 no . .
C(39) H(22) 0.980 no . .
C(39) H(51) 0.980 no . .
C(39) H(52) 0.980 no . .

loop_
_geom_contact_atom_site_label_1
_geom_contact_atom_site_label_2
_geom_contact_distance
_geom_contact_publ_flag
_geom_contact_site_symmetry_1
_geom_contact_site_symmetry_2
C(31) C(31) 3.584(3) ? . 2_767
S(1) H(51) 3.007 ? . .
O(1) H(40) 3.149 ? . 2_666
O(3) H(1) 3.194 ? . 1_545
O(3) H(38) 2.941 ? . .
O(3) H(39) 3.509 ? . .
O(3) H(43) 3.015 ? . .
C(1) H(37) 2.860 ? . 2_666
C(2) H(20) 3.293 ? . 2_666
C(2) H(37) 3.003 ? . 2_666
C(3) H(13) 3.371 ? . 2_676
C(3) H(20) 3.442 ? . 2_666
C(3) H(25) 3.517 ? . 2_676
C(3) H(37) 3.119 ? . 2_666
C(3) H(49) 3.315 ? . 1_565
C(3) H(52) 3.248 ? . 1_565
C(4) H(13) 3.501 ? . 2_676
C(4) H(37) 3.123 ? . 2_666
C(4) H(45) 3.486 ? . 2_666
C(4) H(52) 3.564 ? . 1_565
C(5) H(10) 3.424 ? . 1_565
C(5) H(21) 3.598 ? . 1_665
C(5) H(37) 2.947 ? . 2_666
C(5) H(45) 3.038 ? . 2_666
C(6) H(21) 3.411 ? . 1_665
C(6) H(37) 2.802 ? . 2_666
C(6) H(40) 3.498 ? . 2_666
C(7) H(5) 3.385 ? . 1_455
C(7) H(20) 3.352 ? . 2_666
C(7) H(33) 2.923 ? . 1_455
C(7) H(49) 3.251 ? . 1_565
C(8) H(1) 3.409 ? . 2_676
C(8) H(10) 3.418 ? . 1_565
C(8) H(13) 3.384 ? . 2_676
C(8) H(20) 3.239 ? . 1_565
C(8) H(41) 3.103 ? . 1_565
C(8) H(45) 3.510 ? . 2_666
C(9) H(9) 3.203 ? . 2_766
C(9) H(10) 3.376 ? . 2_766
C(9) H(21) 2.965 ? . 1_665
C(9) H(40) 3.383 ? . 2_666
C(12) H(16) 3.529 ? . 2_777
C(12) H(36) 3.342 ? . 2_767
C(12) H(47) 3.413 ? . 1_665
C(13) H(36) 3.296 ? . 2_767
C(13) H(47) 3.335 ? . 1_665
C(14) H(23) 3.568 ? . 1_655
C(16) H(3) 3.475 ? . 2_777
C(17) H(3) 3.052 ? . 2_777
C(18) H(3) 3.284 ? . 2_777
C(18) H(4) 3.099 ? . 2_777
C(18) H(49) 3.466 ? . 1_565
C(19) H(4) 3.250 ? . 2_777
C(19) H(50) 2.963 ? . 2_667
C(20) H(50) 2.883 ? . 2_667
C(22) H(3) 3.341 ? . 2_777
C(22) H(11) 3.208 ? . 1_565
C(22) H(21) 3.023 ? . 1_665
C(22) H(47) 3.409 ? . 1_665
C(23) H(19) 3.498 ? . 2_667
C(23) H(35) 3.235 ? . 2_767
C(23) H(36) 3.576 ? . 2_767
C(23) H(43) 3.565 ? . 2_667
C(23) H(44) 3.575 ? . 2_667
C(24) H(44) 3.584 ? . 1_655
C(25) H(12) 3.358 ? . 1_655
C(26) H(18) 3.545 ? . 2_766
C(26) H(26) 3.214 ? . 1_545
C(26) H(27) 3.295 ? . 2_766
C(26) H(39) 3.560 ? . 1_655
C(26) H(40) 3.446 ? . 1_655
C(26) H(42) 3.447 ? . 2_766
C(26) H(44) 3.487 ? . 1_655
C(27) H(14) 3.420 ? . 2_766
C(27) H(26) 2.771 ? . 1_545
C(27) H(39) 3.200 ? . 1_655
C(27) H(44) 3.186 ? . 1_655
C(27) H(46) 3.212 ? . 1_655
C(28) H(26) 3.367 ? . 1_545
C(28) H(29) 3.475 ? . 1_545
C(28) H(44) 3.070 ? . 1_655
C(28) H(46) 3.303 ? . 1_655
C(28) H(52) 3.390 ? . .
C(29) H(15) 3.553 ? . 2_767
C(29) H(44) 3.287 ? . 1_655
C(30) H(9) 3.595 ? . 2_766
C(30) H(12) 3.272 ? . 1_655
C(30) H(20) 3.489 ? . 2_766
C(30) H(23) 3.240 ? . 1_655
C(30) H(42) 3.563 ? . 2_766
C(30) H(48) 3.493 ? . 1_665
C(31) H(15) 3.018 ? . 2_767
C(31) H(17) 3.399 ? . 2_767
C(31) H(22) 3.179 ? . .
C(31) H(35) 2.951 ? . 2_767
C(31) H(51) 3.587 ? . .
C(32) H(45) 3.472 ? . .
C(33) H(27) 3.394 ? . 2_666
C(33) H(45) 3.436 ? . .
C(33) H(46) 3.299 ? . .
C(34) H(9) 3.437 ? . 2_766
C(34) H(13) 3.268 ? . 1_545
C(34) H(18) 3.163 ? . 2_766
C(34) H(26) 3.257 ? . 1_545
C(34) H(40) 3.533 ? . 2_666
C(35) H(32) 2.980 ? . 2_667
C(35) H(46) 3.368 ? . .
C(36) H(2) 3.377 ? . 2_666
C(36) H(10) 3.364 ? . 1_455
C(36) H(14) 3.516 ? . 1_445
C(36) H(16) 3.472 ? . 1_445
C(36) H(25) 3.512 ? . 2_666
C(36) H(28) 3.364 ? . 1_445
C(36) H(30) 3.250 ? . 1_445
C(36) H(39) 2.901 ? . .
C(36) H(43) 3.582 ? . .
C(37) H(16) 3.565 ? . 1_445
C(37) H(30) 3.483 ? . 1_445
C(38) H(1) 3.280 ? . 1_545
C(38) H(6) 3.290 ? . 1_545
C(38) H(8) 3.378 ? . 2_667
C(38) H(23) 3.487 ? . 1_545
C(39) H(1) 3.593 ? . 1_545
C(39) H(6) 3.144 ? . 1_545
C(39) H(8) 3.555 ? . 2_667
C(39) H(17) 3.220 ? . .
C(39) H(36) 3.430 ? . .
H(1) O(3) 3.194 ? . 1_565
H(1) C(8) 3.409 ? . 2_676
H(1) C(38) 3.280 ? . 1_565
H(1) C(39) 3.593 ? . 1_565
H(1) H(13) 3.080 ? . 2_676
H(1) H(20) 3.499 ? . 2_666
H(1) H(25) 2.843 ? . 2_676
H(1) H(48) 3.266 ? . 1_565
H(1) H(49) 2.759 ? . 1_565
H(1) H(52) 2.978 ? . 1_565
H(2) C(36) 3.377 ? . 2_666
H(2) H(2) 3.201 ? . 2_776
H(2) H(10) 2.991 ? . 1_565
H(2) H(14) 2.822 ? . 2_776
H(2) H(21) 3.387 ? . 1_665
H(2) H(21) 3.386 ? . 2_666
H(2) H(37) 3.480 ? . 2_666
H(2) H(45) 2.576 ? . 2_666
H(3) C(16) 3.475 ? . 2_777
H(3) C(17) 3.052 ? . 2_777
H(3) C(18) 3.284 ? . 2_777
H(3) C(22) 3.341 ? . 2_777
H(3) H(3) 2.860 ? . 2_777
H(3) H(6) 3.529 ? . 2_777
H(3) H(16) 2.757 ? . 2_777
H(3) H(36) 3.563 ? . 2_767
H(3) H(47) 3.476 ? . 1_665
H(4) C(18) 3.099 ? . 2_777
H(4) C(19) 3.250 ? . 2_777
H(4) H(6) 3.006 ? . 2_777
H(4) H(7) 3.029 ? . 1_655
H(4) H(7) 3.272 ? . 2_777
H(4) H(22) 3.206 ? . 2_767
H(4) H(36) 3.496 ? . 2_767
H(4) H(47) 3.347 ? . 1_665
H(4) H(49) 3.536 ? . 1_665
H(4) H(50) 3.214 ? . 1_665
H(5) C(7) 3.385 ? . 1_655
H(5) H(7) 2.976 ? . 1_655
H(5) H(12) 3.532 ? . 1_655
H(5) H(23) 3.032 ? . 1_655
H(5) H(24) 3.059 ? . 1_655
H(6) C(38) 3.290 ? . 1_565
H(6) C(39) 3.144 ? . 1_565
H(6) H(3) 3.529 ? . 2_777
H(6) H(4) 3.006 ? . 2_777
H(6) H(22) 2.837 ? . 1_565
H(6) H(49) 2.690 ? . 1_565
H(6) H(50) 3.587 ? . 1_565
H(6) H(52) 2.901 ? . 1_565
H(7) H(4) 3.029 ? . 1_455
H(7) H(4) 3.272 ? . 2_777
H(7) H(5) 2.976 ? . 1_455
H(7) H(22) 3.338 ? . 2_667
H(7) H(49) 3.367 ? . 1_565
H(7) H(50) 2.749 ? . 2_667
H(8) C(38) 3.378 ? . 2_667
H(8) C(39) 3.555 ? . 2_667
H(8) H(22) 3.303 ? . 2_667
H(8) H(31) 3.312 ? . 2_667
H(8) H(32) 3.024 ? . 2_667
H(8) H(43) 3.427 ? . 2_667
H(8) H(50) 2.594 ? . 2_667
H(8) H(51) 3.404 ? . 2_667
H(9) C(9) 3.203 ? . 2_766
H(9) C(30) 3.595 ? . 2_766
H(9) C(34) 3.437 ? . 2_766
H(9) H(14) 3.084 ? . 2_766
H(9) H(18) 2.834 ? . 2_766
H(9) H(20) 3.492 ? . 2_766
H(9) H(26) 3.357 ? . 1_545
H(9) H(27) 2.515 ? . 2_766
H(9) H(34) 3.490 ? . 2_766
H(9) H(39) 3.589 ? . 1_655
H(9) H(40) 3.158 ? . 1_655
H(9) H(42) 2.596 ? . 2_766
H(10) C(5) 3.424 ? . 1_545
H(10) C(8) 3.418 ? . 1_545
H(10) C(9) 3.376 ? . 2_766
H(10) C(36) 3.364 ? . 1_655
H(10) H(2) 2.991 ? . 1_545
H(10) H(14) 2.673 ? . 2_766
H(10) H(21) 3.323 ? . 1_655
H(10) H(26) 2.616 ? . 1_545
H(10) H(27) 3.208 ? . 2_766
H(10) H(39) 2.967 ? . 1_655
H(10) H(44) 3.573 ? . 1_655
H(10) H(45) 3.476 ? . 1_655
H(10) H(46) 2.780 ? . 1_655
H(11) C(22) 3.208 ? . 1_545
H(11) H(15) 3.410 ? . 2_767
H(11) H(16) 2.968 ? . 1_545
H(11) H(21) 3.552 ? . 1_655
H(11) H(29) 2.581 ? . 1_545
H(11) H(44) 3.396 ? . 1_655
H(11) H(46) 2.945 ? . 1_655
H(11) H(52) 3.192 ? . .
H(12) C(25) 3.358 ? . 1_455
H(12) C(30) 3.272 ? . 1_455
H(12) H(5) 3.532 ? . 1_455
H(12) H(18) 3.395 ? . 1_455
H(12) H(20) 2.831 ? . 2_666
H(12) H(33) 2.673 ? . 1_455
H(13) C(3) 3.371 ? . 2_676
H(13) C(4) 3.501 ? . 2_676
H(13) C(8) 3.384 ? . 2_676
H(13) C(34) 3.268 ? . 1_565
H(13) H(1) 3.080 ? . 2_676
H(13) H(13) 2.951 ? . 2_676
H(13) H(20) 2.869 ? . 1_565
H(13) H(25) 3.266 ? . 2_676
H(13) H(37) 3.440 ? . 1_565
H(13) H(38) 3.039 ? . 1_565
H(13) H(41) 2.785 ? . 1_565
H(13) H(52) 3.419 ? . 1_565
H(14) C(27) 3.420 ? . 2_766
H(14) C(36) 3.516 ? . 1_665
H(14) H(2) 2.822 ? . 2_776
H(14) H(9) 3.084 ? . 2_766
H(14) H(10) 2.673 ? . 2_766
H(14) H(21) 2.783 ? . 1_665
H(14) H(45) 3.372 ? . 1_665
H(15) C(29) 3.553 ? . 2_767
H(15) C(31) 3.018 ? . 2_767
H(15) H(11) 3.410 ? . 2_767
H(15) H(19) 3.599 ? . 2_667
H(15) H(35) 2.615 ? . 2_767
H(15) H(36) 2.689 ? . 2_767
H(15) H(43) 3.505 ? . 2_667
H(15) H(44) 3.233 ? . 2_667
H(16) C(12) 3.529 ? . 2_777
H(16) C(36) 3.472 ? . 1_665
H(16) C(37) 3.565 ? . 1_665
H(16) H(3) 2.757 ? . 2_777
H(16) H(11) 2.968 ? . 1_565
H(16) H(21) 3.052 ? . 1_665
H(16) H(46) 3.327 ? . 1_665
H(16) H(47) 2.851 ? . 1_665
H(17) C(31) 3.399 ? . 2_767
H(17) C(39) 3.220 ? . .
H(17) H(17) 3.491 ? . 2_767
H(17) H(22) 2.756 ? . .
H(17) H(35) 2.604 ? . 2_767
H(17) H(51) 2.977 ? . .
H(17) H(52) 3.434 ? . .
H(18) C(26) 3.545 ? . 2_766
H(18) C(34) 3.163 ? . 2_766
H(18) H(9) 2.834 ? . 2_766
H(18) H(12) 3.395 ? . 1_655
H(18) H(18) 3.279 ? . 2_766
H(18) H(20) 2.825 ? . 2_766
H(18) H(23) 3.580 ? . 1_655
H(18) H(41) 3.519 ? . 2_766
H(18) H(42) 2.707 ? . 2_766
H(19) C(23) 3.498 ? . 2_667
H(19) H(15) 3.599 ? . 2_667
H(19) H(32) 2.626 ? . 2_667
H(20) C(2) 3.293 ? . 2_666
H(20) C(3) 3.442 ? . 2_666
H(20) C(7) 3.352 ? . 2_666
H(20) C(8) 3.239 ? . 1_545
H(20) C(30) 3.489 ? . 2_766
H(20) H(1) 3.499 ? . 2_666
H(20) H(9) 3.492 ? . 2_766
H(20) H(12) 2.831 ? . 2_666
H(20) H(13) 2.869 ? . 1_545
H(20) H(18) 2.825 ? . 2_766
H(20) H(23) 3.466 ? . 2_666
H(20) H(25) 3.224 ? . 1_545
H(20) H(26) 3.085 ? . 1_545
H(20) H(33) 3.322 ? . 2_766
H(20) H(40) 3.478 ? . 2_666
H(21) C(5) 3.598 ? . 1_445
H(21) C(6) 3.411 ? . 1_445
H(21) C(9) 2.965 ? . 1_445
H(21) C(22) 3.023 ? . 1_445
H(21) H(2) 3.387 ? . 1_445
H(21) H(2) 3.386 ? . 2_666
H(21) H(10) 3.323 ? . 1_455
H(21) H(11) 3.552 ? . 1_455
H(21) H(14) 2.783 ? . 1_445
H(21) H(16) 3.052 ? . 1_445
H(21) H(28) 2.474 ? . 1_445
H(21) H(29) 3.059 ? . 1_445
H(21) H(30) 2.479 ? . 1_445
H(22) C(31) 3.179 ? . .
H(22) H(4) 3.206 ? . 2_767
H(22) H(6) 2.837 ? . 1_545
H(22) H(7) 3.338 ? . 2_667
H(22) H(8) 3.303 ? . 2_667
H(22) H(17) 2.756 ? . .
H(22) H(36) 2.815 ? . .
H(23) C(14) 3.568 ? . 1_455
H(23) C(30) 3.240 ? . 1_455
H(23) C(38) 3.487 ? . 1_565
H(23) H(5) 3.032 ? . 1_455
H(23) H(18) 3.580 ? . 1_455
H(23) H(20) 3.466 ? . 2_666
H(23) H(33) 2.319 ? . 1_455
H(23) H(48) 2.910 ? . 1_565
H(23) H(49) 2.561 ? . 1_565
H(24) H(5) 3.059 ? . 1_455
H(24) H(33) 3.528 ? . 1_455
H(24) H(49) 3.314 ? . 1_565
H(25) C(3) 3.517 ? . 2_676
H(25) C(36) 3.512 ? . 2_666
H(25) H(1) 2.843 ? . 2_676
H(25) H(13) 3.266 ? . 2_676
H(25) H(20) 3.224 ? . 1_565
H(25) H(41) 3.511 ? . 1_565
H(25) H(45) 2.753 ? . 2_666
H(25) H(48) 3.316 ? . 2_666
H(26) C(26) 3.214 ? . 1_565
H(26) C(27) 2.771 ? . 1_565
H(26) C(28) 3.367 ? . 1_565
H(26) C(34) 3.257 ? . 1_565
H(26) H(9) 3.357 ? . 1_565
H(26) H(10) 2.616 ? . 1_565
H(26) H(20) 3.085 ? . 1_565
H(26) H(41) 2.608 ? . 1_565
H(26) H(52) 3.361 ? . 1_565
H(27) C(26) 3.295 ? . 2_766
H(27) C(33) 3.394 ? . 2_666
H(27) H(9) 2.515 ? . 2_766
H(27) H(10) 3.208 ? . 2_766
H(27) H(37) 3.410 ? . 2_666
H(27) H(39) 3.326 ? . 2_666
H(27) H(40) 2.661 ? . 2_666
H(28) C(36) 3.364 ? . 1_665
H(28) H(21) 2.474 ? . 1_665
H(28) H(48) 3.468 ? . 1_665
H(29) C(28) 3.475 ? . 1_565
H(29) H(11) 2.581 ? . 1_565
H(29) H(21) 3.059 ? . 1_665
H(29) H(52) 3.440 ? . 1_565
H(30) C(36) 3.250 ? . 1_665
H(30) C(37) 3.483 ? . 1_665
H(30) H(21) 2.479 ? . 1_665
H(30) H(46) 3.502 ? . 1_665
H(30) H(47) 3.082 ? . 1_665
H(30) H(48) 3.513 ? . 1_665
H(31) H(8) 3.312 ? . 2_667
H(31) H(35) 3.041 ? . 2_767
H(31) H(51) 3.545 ? . .
H(32) C(35) 2.980 ? . 2_667
H(32) H(8) 3.024 ? . 2_667
H(32) H(19) 2.626 ? . 2_667
H(32) H(32) 3.042 ? . 2_667
H(32) H(43) 2.813 ? . 2_667
H(32) H(44) 3.004 ? . 2_667
H(33) C(7) 2.923 ? . 1_655
H(33) H(12) 2.673 ? . 1_655
H(33) H(20) 3.322 ? . 2_766
H(33) H(23) 2.319 ? . 1_655
H(33) H(24) 3.528 ? . 1_655
H(33) H(48) 2.742 ? . 1_665
H(34) H(9) 3.490 ? . 2_766
H(34) H(48) 3.398 ? . 1_665
H(35) C(23) 3.235 ? . 2_767
H(35) C(31) 2.951 ? . 2_767
H(35) H(15) 2.615 ? . 2_767
H(35) H(17) 2.604 ? . 2_767
H(35) H(31) 3.041 ? . 2_767
H(35) H(35) 2.548 ? . 2_767
H(35) H(36) 3.275 ? . 2_767
H(36) C(12) 3.342 ? . 2_767
H(36) C(13) 3.296 ? . 2_767
H(36) C(23) 3.576 ? . 2_767
H(36) C(39) 3.430 ? . .
H(36) H(3) 3.563 ? . 2_767
H(36) H(4) 3.496 ? . 2_767
H(36) H(15) 2.689 ? . 2_767
H(36) H(22) 2.815 ? . .
H(36) H(35) 3.275 ? . 2_767
H(36) H(52) 3.352 ? . .
H(37) C(1) 2.860 ? . 2_666
H(37) C(2) 3.003 ? . 2_666
H(37) C(3) 3.119 ? . 2_666
H(37) C(4) 3.123 ? . 2_666
H(37) C(5) 2.947 ? . 2_666
H(37) C(6) 2.802 ? . 2_666
H(37) H(2) 3.480 ? . 2_666
H(37) H(13) 3.440 ? . 1_545
H(37) H(27) 3.410 ? . 2_666
H(37) H(45) 3.337 ? . .
H(38) O(3) 2.941 ? . .
H(38) H(13) 3.039 ? . 1_545
H(38) H(45) 3.109 ? . .
H(38) H(46) 3.559 ? . .
H(38) H(51) 3.171 ? . .
H(39) O(3) 3.509 ? . .
H(39) C(26) 3.560 ? . 1_455
H(39) C(27) 3.200 ? . 1_455
H(39) C(36) 2.901 ? . .
H(39) H(9) 3.589 ? . 1_455
H(39) H(10) 2.967 ? . 1_455
H(39) H(27) 3.326 ? . 2_666
H(39) H(45) 2.618 ? . .
H(39) H(46) 2.344 ? . .
H(40) O(1) 3.149 ? . 2_666
H(40) C(6) 3.498 ? . 2_666
H(40) C(9) 3.383 ? . 2_666
H(40) C(26) 3.446 ? . 1_455
H(40) C(34) 3.533 ? . 2_666
H(40) H(9) 3.158 ? . 1_455
H(40) H(20) 3.478 ? . 2_666
H(40) H(27) 2.661 ? . 2_666
H(40) H(42) 3.333 ? . 2_666
H(41) C(8) 3.103 ? . 1_545
H(41) H(13) 2.785 ? . 1_545
H(41) H(18) 3.519 ? . 2_766
H(41) H(25) 3.511 ? . 1_545
H(41) H(26) 2.608 ? . 1_545
H(41) H(51) 3.600 ? . .
H(42) C(26) 3.447 ? . 2_766
H(42) C(30) 3.563 ? . 2_766
H(42) H(9) 2.596 ? . 2_766
H(42) H(18) 2.707 ? . 2_766
H(42) H(40) 3.333 ? . 2_666
H(43) O(3) 3.015 ? . .
H(43) C(23) 3.565 ? . 2_667
H(43) C(36) 3.582 ? . .
H(43) H(8) 3.427 ? . 2_667
H(43) H(15) 3.505 ? . 2_667
H(43) H(32) 2.813 ? . 2_667
H(43) H(46) 2.888 ? . .
H(43) H(51) 3.109 ? . .
H(44) C(23) 3.575 ? . 2_667
H(44) C(24) 3.584 ? . 1_455
H(44) C(26) 3.487 ? . 1_455
H(44) C(27) 3.186 ? . 1_455
H(44) C(28) 3.070 ? . 1_455
H(44) C(29) 3.287 ? . 1_455
H(44) H(10) 3.573 ? . 1_455
H(44) H(11) 3.396 ? . 1_455
H(44) H(15) 3.233 ? . 2_667
H(44) H(32) 3.004 ? . 2_667
H(44) H(46) 3.073 ? . .
H(45) C(4) 3.486 ? . 2_666
H(45) C(5) 3.038 ? . 2_666
H(45) C(8) 3.510 ? . 2_666
H(45) C(32) 3.472 ? . .
H(45) C(33) 3.436 ? . .
H(45) H(2) 2.576 ? . 2_666
H(45) H(10) 3.476 ? . 1_455
H(45) H(14) 3.372 ? . 1_445
H(45) H(25) 2.753 ? . 2_666
H(45) H(37) 3.337 ? . .
H(45) H(38) 3.109 ? . .
H(45) H(39) 2.618 ? . .
H(46) C(27) 3.212 ? . 1_455
H(46) C(28) 3.303 ? . 1_455
H(46) C(33) 3.299 ? . .
H(46) C(35) 3.368 ? . .
H(46) H(10) 2.780 ? . 1_455
H(46) H(11) 2.945 ? . 1_455
H(46) H(16) 3.327 ? . 1_445
H(46) H(30) 3.502 ? . 1_445
H(46) H(38) 3.559 ? . .
H(46) H(39) 2.344 ? . .
H(46) H(43) 2.888 ? . .
H(46) H(44) 3.073 ? . .
H(47) C(12) 3.413 ? . 1_445
H(47) C(13) 3.335 ? . 1_445
H(47) C(22) 3.409 ? . 1_445
H(47) H(3) 3.476 ? . 1_445
H(47) H(4) 3.347 ? . 1_445
H(47) H(16) 2.851 ? . 1_445
H(47) H(30) 3.082 ? . 1_445
H(48) C(30) 3.493 ? . 1_445
H(48) H(1) 3.266 ? . 1_545
H(48) H(23) 2.910 ? . 1_545
H(48) H(25) 3.316 ? . 2_666
H(48) H(28) 3.468 ? . 1_445
H(48) H(30) 3.513 ? . 1_445
H(48) H(33) 2.742 ? . 1_445
H(48) H(34) 3.398 ? . 1_445
H(49) C(3) 3.315 ? . 1_545
H(49) C(7) 3.251 ? . 1_545
H(49) C(18) 3.466 ? . 1_545
H(49) H(1) 2.759 ? . 1_545
H(49) H(4) 3.536 ? . 1_445
H(49) H(6) 2.690 ? . 1_545
H(49) H(7) 3.367 ? . 1_545
H(49) H(23) 2.561 ? . 1_545
H(49) H(24) 3.314 ? . 1_545
H(50) C(19) 2.963 ? . 2_667
H(50) C(20) 2.883 ? . 2_667
H(50) H(4) 3.214 ? . 1_445
H(50) H(6) 3.587 ? . 1_545
H(50) H(7) 2.749 ? . 2_667
H(50) H(8) 2.594 ? . 2_667
H(51) S(1) 3.007 ? . .
H(51) C(31) 3.587 ? . .
H(51) H(8) 3.404 ? . 2_667
H(51) H(17) 2.977 ? . .
H(51) H(31) 3.545 ? . .
H(51) H(38) 3.171 ? . .
H(51) H(41) 3.600 ? . .
H(51) H(43) 3.109 ? . .
H(52) C(3) 3.248 ? . 1_545
H(52) C(4) 3.564 ? . 1_545
H(52) C(28) 3.390 ? . .
H(52) H(1) 2.978 ? . 1_545
H(52) H(6) 2.901 ? . 1_545
H(52) H(11) 3.192 ? . .
H(52) H(13) 3.419 ? . 1_545
H(52) H(17) 3.434 ? . .
H(52) H(26) 3.361 ? . 1_545
H(52) H(29) 3.440 ? . 1_545
H(52) H(36) 3.352 ? . .

loop_
_geom_torsion_atom_site_label_1
_geom_torsion_atom_site_label_2
_geom_torsion_atom_site_label_3
_geom_torsion_atom_site_label_4
_geom_torsion
_geom_torsion_publ_flag
_geom_torsion_site_symmetry_1
_geom_torsion_site_symmetry_2
_geom_torsion_site_symmetry_3
_geom_torsion_site_symmetry_4
S(1) Fe(1) O(1) C(32) 85.19(18) ? . . . .
S(1) Fe(1) O(1) C(34) -42.95(17) ? . . . .
O(1) Fe(1) S(1) C(10) 134.90(8) ? . . . .
S(1) Fe(1) O(2) C(33) -106.24(19) ? . . . .
S(1) Fe(1) O(2) C(35) 45.1(2) ? . . . .
O(2) Fe(1) S(1) C(10) -148.68(8) ? . . . .
S(1) Fe(1) C(1) C(2) -116.99(13) ? . . . .
S(1) Fe(1) C(1) C(6) 62.41(17) ? . . . .
C(1) Fe(1) S(1) C(10) -0.65(13) ? . . . .
O(1) Fe(1) O(2) C(33) -13.47(19) ? . . . .
O(1) Fe(1) O(2) C(35) 137.9(2) ? . . . .
O(2) Fe(1) O(1) C(32) -11.65(19) ? . . . .
O(2) Fe(1) O(1) C(34) -139.80(18) ? . . . .
O(1) Fe(1) C(1) C(2) 111.04(14) ? . . . .
O(1) Fe(1) C(1) C(6) -69.56(13) ? . . . .
C(1) Fe(1) O(1) C(32) -120.18(19) ? . . . .
C(1) Fe(1) O(1) C(34) 111.67(17) ? . . . .
O(2) Fe(1) C(1) C(2) 28.56(16) ? . . . .
O(2) Fe(1) C(1) C(6) -152.03(12) ? . . . .
C(1) Fe(1) O(2) C(33) 92.9(2) ? . . . .
C(1) Fe(1) O(2) C(35) -115.8(2) ? . . . .
Fe(1) S(1) C(10) C(11) 60.60(17) ? . . . .
Fe(1) S(1) C(10) C(15) -123.73(14) ? . . . .
Fe(1) O(1) C(32) C(33) 35.5(3) ? . . . .
C(34) O(1) C(32) C(33) 171.3(2) ? . . . .
Fe(1) O(2) C(33) C(32) 39.1(3) ? . . . .
C(35) O(2) C(33) C(32) -115.2(3) ? . . . .
C(37) O(3) C(38) C(39) -177.9(3) ? . . . .
C(38) O(3) C(37) C(36) 172.9(3) ? . . . .
Fe(1) C(1) C(2) C(3) 179.24(14) ? . . . .
Fe(1) C(1) C(2) C(7) -1.5(2) ? . . . .
Fe(1) C(1) C(6) C(5) -178.59(13) ? . . . .
Fe(1) C(1) C(6) C(9) 1.4(2) ? . . . .
C(2) C(1) C(6) C(5) 0.8(2) ? . . . .
C(2) C(1) C(6) C(9) -179.12(15) ? . . . .
C(6) C(1) C(2) C(3) -0.2(2) ? . . . .
C(6) C(1) C(2) C(7) 179.07(16) ? . . . .
C(1) C(2) C(3) C(4) -0.7(3) ? . . . .
C(7) C(2) C(3) C(4) -179.97(15) ? . . . .
C(2) C(3) C(4) C(5) 0.9(3) ? . . . .
C(2) C(3) C(4) C(8) -178.5(2) ? . . . .
C(3) C(4) C(5) C(6) -0.2(3) ? . . . .
C(8) C(4) C(5) C(6) 179.2(2) ? . . . .
C(4) C(5) C(6) C(1) -0.7(2) ? . . . .
C(4) C(5) C(6) C(9) 179.30(18) ? . . . .
S(1) C(10) C(11) C(12) 177.38(15) ? . . . .
S(1) C(10) C(11) C(16) -2.5(2) ? . . . .
S(1) C(10) C(15) C(14) -177.36(16) ? . . . .
S(1) C(10) C(15) C(24) 1.1(2) ? . . . .
C(11) C(10) C(15) C(14) -1.6(2) ? . . . .
C(11) C(10) C(15) C(24) 176.94(18) ? . . . .
C(15) C(10) C(11) C(12) 1.8(2) ? . . . .
C(15) C(10) C(11) C(16) -178.09(18) ? . . . .
C(10) C(11) C(12) C(13) -0.9(3) ? . . . .
C(10) C(11) C(16) C(17) -105.4(2) ? . . . .
C(10) C(11) C(16) C(21) 76.6(2) ? . . . .
C(12) C(11) C(16) C(17) 74.7(2) ? . . . .
C(12) C(11) C(16) C(21) -103.3(2) ? . . . .
C(16) C(11) C(12) C(13) 179.0(2) ? . . . .
C(11) C(12) C(13) C(14) -0.2(3) ? . . . .
C(12) C(13) C(14) C(15) 0.5(3) ? . . . .
C(13) C(14) C(15) C(10) 0.4(3) ? . . . .
C(13) C(14) C(15) C(24) -178.1(2) ? . . . .
C(10) C(15) C(24) C(25) 91.9(2) ? . . . .
C(10) C(15) C(24) C(29) -88.5(2) ? . . . .
C(14) C(15) C(24) C(25) -89.6(2) ? . . . .
C(14) C(15) C(24) C(29) 90.0(2) ? . . . .
C(11) C(16) C(17) C(18) -178.75(17) ? . . . .
C(11) C(16) C(17) C(22) 0.9(2) ? . . . .
C(11) C(16) C(21) C(20) 178.74(17) ? . . . .
C(11) C(16) C(21) C(23) -0.2(2) ? . . . .
C(17) C(16) C(21) C(20) 0.8(2) ? . . . .
C(17) C(16) C(21) C(23) -178.13(18) ? . . . .
C(21) C(16) C(17) C(18) -0.8(2) ? . . . .
C(21) C(16) C(17) C(22) 178.84(17) ? . . . .
C(16) C(17) C(18) C(19) 0.2(3) ? . . . .
C(22) C(17) C(18) C(19) -179.4(2) ? . . . .
C(17) C(18) C(19) C(20) 0.3(3) ? . . . .
C(18) C(19) C(20) C(21) -0.3(3) ? . . . .
C(19) C(20) C(21) C(16) -0.2(3) ? . . . .
C(19) C(20) C(21) C(23) 178.7(2) ? . . . .
C(15) C(24) C(25) C(26) 179.32(19) ? . . . .
C(15) C(24) C(25) C(30) -2.9(2) ? . . . .
C(15) C(24) C(29) C(28) -179.17(19) ? . . . .
C(15) C(24) C(29) C(31) 1.6(3) ? . . . .
C(25) C(24) C(29) C(28) 0.4(3) ? . . . .
C(25) C(24) C(29) C(31) -178.8(2) ? . . . .
C(29) C(24) C(25) C(26) -0.2(3) ? . . . .
C(29) C(24) C(25) C(30) 177.58(19) ? . . . .
C(24) C(25) C(26) C(27) -0.0(2) ? . . . .
C(30) C(25) C(26) C(27) -177.9(2) ? . . . .
C(25) C(26) C(27) C(28) 0.1(3) ? . . . .
C(26) C(27) C(28) C(29) 0.0(3) ? . . . .
C(27) C(28) C(29) C(24) -0.3(3) ? . . . .
C(27) C(28) C(29) C(31) 178.9(2) ? . . . .
O(1) C(32) C(33) O(2) -49.0(3) ? . . . .
